data_2100404
loop_
_publ_author_name
'M. Helliwell'
'D. Collison'
'G. H. John'
'I. May'
'M. J. Sarsfield'
'C. A. Sharrad'
'A. D. Sutton'

_publ_section_title
;
 Temperature-resolved study of three
 [<i>M</i>(<i>M</i>'O~4~)~4~(TBPO)~4~] complexes (<i>MM</i>' = URe,
 ThRe, ThTc)
;
_journal_coeditor_code WS5025
_journal_date_accepted 2005-11-09
_journal_date_recd_electronic 2005-02-24
_journal_issue 1
_journal_name_full 'Acta Crystallographica Section B'
_journal_page_first 68
_journal_page_last 85
_journal_paper_category FA
_journal_paper_doi 10.1107/S0108768105036931
_journal_volume 62
_journal_year 2006
_chemical_formula_sum 'C48 H108 O20 P4 Tc4 Th'
_chemical_formula_weight 1753.26
_chemical_name_systematic
;
 ?
;
_space_group_IT_number 29
_symmetry_cell_setting orthorhombic
_symmetry_space_group_name_Hall 'P 2c -2b'
_symmetry_space_group_name_H-M 'P b c 21'
_atom_sites_solution_hydrogens geom
_atom_sites_solution_primary direct
_atom_sites_solution_secondary difmap
_audit_creation_method SHELXL-97
_cell_angle_alpha 90.00
_cell_angle_beta 90.00
_cell_angle_gamma 90.00
_cell_formula_units_Z 4
_cell_length_a 21.417(6)
_cell_length_b 21.649(6)
_cell_length_c 14.848(4)
_cell_measurement_reflns_used 7727
_cell_measurement_temperature 170(2)
_cell_measurement_theta_max 26.34
_cell_measurement_theta_min 2.68
_cell_volume 6884(3)
_computing_cell_refinement 'Bruker SMART'
_computing_data_collection 'Bruker SMART'
_computing_data_reduction 'Bruker SAINT'
_computing_molecular_graphics 'Bruker SHELXTL'
_computing_publication_material 'Bruker SHELXTL'
_computing_structure_refinement 'SHELXL-97 (Sheldrick, 1997)'
_computing_structure_solution 'SHELXS-97 (Sheldrick, 1990)'
_diffrn_ambient_temperature 170(2)
_diffrn_measured_fraction_theta_full 0.993
_diffrn_measured_fraction_theta_max 0.993
_diffrn_measurement_device_type 'CCD area detector'
_diffrn_measurement_method 'phi and omega scans'
_diffrn_radiation_monochromator graphite
_diffrn_radiation_source 'fine-focus sealed tube'
_diffrn_radiation_type MoK\a
_diffrn_radiation_wavelength 0.71073
_diffrn_reflns_av_R_equivalents 0.0738
_diffrn_reflns_av_sigmaI/netI 0.0788
_diffrn_reflns_limit_h_max 26
_diffrn_reflns_limit_h_min -26
_diffrn_reflns_limit_k_max 27
_diffrn_reflns_limit_k_min -27
_diffrn_reflns_limit_l_max 18
_diffrn_reflns_limit_l_min -18
_diffrn_reflns_number 54013
_diffrn_reflns_theta_full 26.48
_diffrn_reflns_theta_max 26.48
_diffrn_reflns_theta_min 1.37
_exptl_absorpt_coefficient_mu 3.090
_exptl_absorpt_correction_T_max 0.7475
_exptl_absorpt_correction_T_min 0.7475
_exptl_absorpt_correction_type multi-scan
_exptl_absorpt_process_details SADABS
_exptl_crystal_colour colourless
_exptl_crystal_density_diffrn 1.692
_exptl_crystal_density_method 'not measured'
_exptl_crystal_description block
_exptl_crystal_F_000 3512
_exptl_crystal_size_max 0.10
_exptl_crystal_size_mid 0.10
_exptl_crystal_size_min 0.10
_refine_diff_density_max 3.572
_refine_diff_density_min -0.884
_refine_ls_abs_structure_details 'Flack H D (1983), Acta Cryst. A39, 876-881'
_refine_ls_abs_structure_Flack 0.016(6)
_refine_ls_extinction_method none
_refine_ls_goodness_of_fit_ref 1.077
_refine_ls_hydrogen_treatment constr
_refine_ls_matrix_type fullcycle
_refine_ls_number_parameters 707
_refine_ls_number_reflns 14267
_refine_ls_number_restraints 25
_refine_ls_restrained_S_all 1.077
_refine_ls_R_factor_all 0.0596
_refine_ls_R_factor_gt 0.0502
_refine_ls_shift/su_max 0.002
_refine_ls_shift/su_mean 0.000
_refine_ls_structure_factor_coef Fsqd
_refine_ls_weighting_details 'calc w=1/[\s^2^(Fo^2^)+(0.0420P)^2^+14.9690P] where P=(Fo^2^+2Fc^2^)/3'
_refine_ls_weighting_scheme calc
_refine_ls_wR_factor_gt 0.1199
_refine_ls_wR_factor_ref 0.1270
_reflns_number_gt 12482
_reflns_number_total 14267
_reflns_threshold_expression >2sigma(I)
_cod_data_source_file ws5025.cif
_cod_data_source_block IIIat170
_cod_depositor_comments
;
The following automatic conversions were performed:
'_symmetry_cell_setting' value 'Orthorhombic' changed to 'orthorhombic'
according to '/home/saulius/struct/CIF-dictionaries/cif_core.dic'
dictionary named 'cif_core.dic' version 2.4.1 from 2010-06-29.

Automatic conversion script
Id: cif_fix_enum 1527 2010-12-29 10:47:43Z saulius 

The following automatic conversions were performed:

'_symmetry_cell_setting' value 'Orthorhombic' changed to
'orthorhombic' according to
/home/saulius/struct/CIF-dictionaries/cif_core.dic dictionary named
'cif_core.dic' version 2.4.1 from 2010-06-29.

Automatic conversion script
Id: cif_fix_values 1715 2011-07-08 13:25:40Z adriana 
;
_cod_original_cell_volume 6885(3)
_cod_original_sg_symbol_H-M Pbc2(1)
_cod_database_code 2100404

loop_
_symmetry_equiv_pos_as_xyz
'x, y, z'
'-x, -y, z+1/2'
'-x, y+1/2, z'
'x, -y+1/2, z+1/2'

loop_
_atom_site_label
_atom_site_fract_x
_atom_site_fract_y
_atom_site_fract_z
_atom_site_U_iso_or_equiv
_atom_site_adp_type
_atom_site_calc_flag
_atom_site_refinement_flags
_atom_site_occupancy
_atom_site_type_symbol
Th1 0.252041(13) 0.004857(13) 0.15862(4) 0.02047(8) Uani d . 1 Th
Tc1 0.39882(4) -0.00347(4) -0.01205(7) 0.0324(2) Uani d . 1 Tc
Tc2 0.26165(4) 0.16558(4) 0.29452(6) 0.02978(18) Uani d U 1 Tc
Tc3 0.25042(4) -0.13843(4) 0.34041(7) 0.0357(2) Uani d . 1 Tc
Tc1A 0.09106(4) -0.01308(4) 0.01682(6) 0.03061(19) Uani d . 1 Tc
P1 0.40972(12) 0.00209(12) 0.2759(2) 0.0339(6) Uani d . 1 P
P2 0.22759(14) 0.13538(12) -0.00605(18) 0.0350(6) Uani d . 1 P
P3 0.26010(16) -0.15100(15) 0.0450(3) 0.0491(8) Uani d . 1 P
P1A 0.11770(11) 0.03550(12) 0.32124(17) 0.0320(6) Uani d DU 1 P
O1 0.3297(4) 0.0202(4) 0.0401(6) 0.053(2) Uani d . 1 O
O2 0.4584(4) 0.0396(5) 0.0227(8) 0.076(3) Uani d . 1 O
O3 0.3905(5) 0.0057(4) -0.1248(6) 0.068(3) Uani d . 1 O
O4 0.4153(4) -0.0771(4) 0.0102(6) 0.066(3) Uani d . 1 O
O5 0.3512(3) -0.0116(3) 0.2247(5) 0.0407(18) Uani d . 1 O
O6 0.2833(3) 0.0977(3) 0.2382(6) 0.0433(19) Uani d . 1 O
O7 0.2377(5) 0.1503(5) 0.4018(6) 0.069(3) Uani d U 1 O
O8 0.3246(4) 0.2124(4) 0.2973(6) 0.0526(19) Uani d . 1 O
O9 0.2232(4) 0.0877(3) 0.0687(5) 0.0405(17) Uani d . 1 O
O10 0.2377(4) -0.0725(5) 0.2761(6) 0.057(3) Uani d . 1 O
O11 0.3256(4) -0.1616(5) 0.3304(6) 0.069(3) Uani d . 1 O
O12 0.2371(4) -0.1209(4) 0.4489(6) 0.057(2) Uani d . 1 O
O13 0.2683(4) -0.0891(4) 0.0860(6) 0.050(2) Uani d . 1 O
O1A 0.1568(4) -0.0280(4) 0.0822(6) 0.051(2) Uani d . 1 O
O2A 0.0481(4) 0.0436(4) 0.0611(6) 0.061(3) Uani d . 1 O
O3A 0.1116(5) 0.0066(5) -0.0847(9) 0.085(4) Uani d . 1 O
O4A 0.0482(4) -0.0768(4) 0.0124(7) 0.072(3) Uani d . 1 O
O5A 0.1679(3) 0.0368(3) 0.2488(5) 0.0399(18) Uani d . 1 O
O8A 0.2039(4) 0.2005(4) 0.2389(6) 0.055(2) Uani d . 1 O
O11A 0.2010(5) -0.1949(4) 0.3086(6) 0.068(3) Uani d . 1 O
C1 0.3985(5) -0.0114(5) 0.3930(8) 0.039(3) Uani d . 1 C
H1A 0.3888 -0.0547 0.4020 0.047 Uiso calc R 1 H
H1B 0.4373 -0.0027 0.4244 0.047 Uiso calc R 1 H
C2 0.3462(5) 0.0279(6) 0.4348(8) 0.047(3) Uani d . 1 C
H2A 0.3089 0.0248 0.3979 0.056 Uiso calc R 1 H
H2B 0.3589 0.0709 0.4362 0.056 Uiso calc R 1 H
C3 0.3315(6) 0.0059(6) 0.5309(10) 0.061(4) Uani d . 1 C
H3A 0.2953 0.0283 0.5530 0.074 Uiso calc R 1 H
H3B 0.3208 -0.0376 0.5291 0.074 Uiso calc R 1 H
C4 0.3849(7) 0.0150(9) 0.5963(10) 0.085(6) Uani d . 1 C
H4A 0.4219 -0.0038 0.5724 0.128 Uiso calc R 1 H
H4B 0.3745 -0.0038 0.6529 0.128 Uiso calc R 1 H
H4C 0.3920 0.0584 0.6050 0.128 Uiso calc R 1 H
C5 0.4329(5) 0.0811(4) 0.2583(7) 0.032(2) Uani d . 1 C
H5A 0.4407 0.0867 0.1945 0.039 Uiso calc R 1 H
H5B 0.3979 0.1073 0.2741 0.039 Uiso calc R 1 H
C6 0.4898(5) 0.1038(5) 0.3095(8) 0.047(3) Uani d . 1 C
H6A 0.4830 0.0986 0.3736 0.056 Uiso calc R 1 H
H6B 0.5259 0.0792 0.2927 0.056 Uiso calc R 1 H
C7 0.5024(5) 0.1709(5) 0.2891(9) 0.047(3) Uani d . 1 C
H7A 0.5095 0.1762 0.2251 0.056 Uiso calc R 1 H
H7B 0.4665 0.1957 0.3060 0.056 Uiso calc R 1 H
C8 0.5585(7) 0.1918(6) 0.3405(10) 0.067(4) Uani d . 1 C
H8A 0.5487 0.1933 0.4035 0.100 Uiso calc R 1 H
H8B 0.5706 0.2321 0.3202 0.100 Uiso calc R 1 H
H8C 0.5921 0.1633 0.3308 0.100 Uiso calc R 1 H
C9 0.4728(4) -0.0473(5) 0.2408(7) 0.035(2) Uani d . 1 C
H9A 0.4859 -0.0349 0.1810 0.042 Uiso calc R 1 H
H9B 0.5078 -0.0409 0.2811 0.042 Uiso calc R 1 H
C10 0.4576(5) -0.1148(5) 0.2391(8) 0.047(3) Uani d . 1 C
H10A 0.4425 -0.1269 0.2981 0.057 Uiso calc R 1 H
H10B 0.4240 -0.1217 0.1964 0.057 Uiso calc R 1 H
C11 0.5112(6) -0.1546(5) 0.2144(8) 0.047(3) Uani d . 1 C
H11A 0.4958 -0.1963 0.2057 0.057 Uiso calc R 1 H
H11B 0.5274 -0.1404 0.1571 0.057 Uiso calc R 1 H
C12 0.5625(7) -0.1569(6) 0.2783(12) 0.074(4) Uani d . 1 C
H12A 0.5462 -0.1596 0.3384 0.112 Uiso calc R 1 H
H12B 0.5874 -0.1203 0.2726 0.112 Uiso calc R 1 H
H12C 0.5879 -0.1925 0.2661 0.112 Uiso calc R 1 H
C13 0.1505(6) 0.1724(6) -0.0200(11) 0.066(4) Uani d D 1 C
H13C 0.1456 0.1837 -0.0828 0.079 Uiso calc R 1 H
H13D 0.1185 0.1422 -0.0060 0.079 Uiso calc R 1 H
C14 0.1396(6) 0.2274(7) 0.0352(11) 0.087(5) Uani d D 1 C
H14C 0.1738 0.2561 0.0264 0.104 Uiso calc R 1 H
H14D 0.1392 0.2155 0.0981 0.104 Uiso calc R 1 H
C15 0.0786(6) 0.2598(6) 0.0129(10) 0.062(4) Uani d D 1 C
H15A 0.0781 0.2721 -0.0499 0.074 Uiso calc R 1 H
H15B 0.0436 0.2322 0.0234 0.074 Uiso calc R 1 H
C16 0.0736(8) 0.3145(7) 0.0715(11) 0.093(5) Uani d D 1 C
H16A 0.0740 0.3018 0.1334 0.139 Uiso calc R 1 H
H16B 0.0352 0.3358 0.0589 0.139 Uiso calc R 1 H
H16C 0.1082 0.3416 0.0603 0.139 Uiso calc R 1 H
C17 0.2422(6) 0.0984(6) -0.1114(8) 0.046(3) Uani d . 1 C
H17A 0.2794 0.0731 -0.1054 0.056 Uiso calc R 1 H
H17B 0.2076 0.0709 -0.1245 0.056 Uiso calc R 1 H
C18 0.2510(5) 0.1422(6) -0.1917(8) 0.050(3) Uani d . 1 C
H18A 0.2154 0.1697 -0.1952 0.060 Uiso calc R 1 H
H18B 0.2879 0.1673 -0.1815 0.060 Uiso calc R 1 H
C19 0.2576(8) 0.1099(7) -0.2766(10) 0.079(5) Uani d U 1 C
H19A 0.2217 0.0834 -0.2855 0.095 Uiso calc R 1 H
H19B 0.2945 0.0839 -0.2742 0.095 Uiso calc R 1 H
C20 0.2632(10) 0.1538(8) -0.3564(11) 0.095(6) Uani d U 1 C
H20A 0.2332 0.1865 -0.3503 0.143 Uiso calc R 1 H
H20B 0.2555 0.1316 -0.4113 0.143 Uiso calc R 1 H
H20C 0.3045 0.1710 -0.3580 0.143 Uiso calc R 1 H
C21 0.1848(6) -0.1812(5) 0.0758(7) 0.045(3) Uani d . 1 C
H21A 0.1831 -0.1838 0.1409 0.054 Uiso calc R 1 H
H21B 0.1534 -0.1515 0.0572 0.054 Uiso calc R 1 H
C22 0.1667(5) -0.2433(6) 0.0381(8) 0.048(3) Uani d . 1 C
H22A 0.1987 -0.2732 0.0536 0.057 Uiso calc R 1 H
H22B 0.1649 -0.2406 -0.0270 0.057 Uiso calc R 1 H
C23 0.1044(6) -0.2659(5) 0.0730(9) 0.053(3) Uani d . 1 C
H23A 0.1059 -0.2675 0.1383 0.063 Uiso calc R 1 H
H23B 0.0723 -0.2366 0.0560 0.063 Uiso calc R 1 H
C24 0.0873(7) -0.3288(6) 0.0374(13) 0.076(5) Uani d . 1 C
H24A 0.0991 -0.3318 -0.0248 0.114 Uiso calc R 1 H
H24B 0.0430 -0.3348 0.0428 0.114 Uiso calc R 1 H
H24C 0.1087 -0.3600 0.0714 0.114 Uiso calc R 1 H
C25 0.2714(9) -0.1476(7) -0.0718(10) 0.073(4) Uani d D 1 C
H25A 0.3139 -0.1344 -0.0842 0.088 Uiso calc R 1 H
H25B 0.2660 -0.1885 -0.0972 0.088 Uiso calc R 1 H
C26 0.2272(11) -0.1044(10) -0.1160(12) 0.149(12) Uani d D 1 C
H26A 0.2226 -0.0676 -0.0794 0.179 Uiso calc R 1 H
H26B 0.1866 -0.1238 -0.1214 0.179 Uiso calc R 1 H
C27 0.2514(7) -0.0861(8) -0.2110(15) 0.107(8) Uani d D 1 C
H27A 0.2282 -0.0507 -0.2329 0.129 Uiso calc R 1 H
H27B 0.2951 -0.0747 -0.2074 0.129 Uiso calc R 1 H
C28 0.2435(9) -0.1400(9) -0.2758(14) 0.103(8) Uani d D 1 C
H28A 0.2777 -0.1682 -0.2687 0.155 Uiso calc R 1 H
H28B 0.2428 -0.1248 -0.3366 0.155 Uiso calc R 1 H
H28C 0.2050 -0.1610 -0.2631 0.155 Uiso calc R 1 H
C1A 0.1523(5) 0.0174(5) 0.4266(8) 0.038(2) Uani d . 1 C
H1C 0.1771 -0.0198 0.4192 0.045 Uiso calc R 1 H
H1D 0.1807 0.0505 0.4425 0.045 Uiso calc R 1 H
C2A 0.1074(5) 0.0072(4) 0.5062(6) 0.036(3) Uani d . 1 C
H2C 0.0794 0.0423 0.5110 0.044 Uiso calc R 1 H
H2D 0.0823 -0.0293 0.4949 0.044 Uiso calc R 1 H
C3A 0.1422(6) -0.0007(6) 0.5943(8) 0.052(3) Uani d . 1 C
H3C 0.1699 0.0342 0.6032 0.063 Uiso calc R 1 H
H3D 0.1676 -0.0378 0.5913 0.063 Uiso calc R 1 H
C4A 0.0970(6) -0.0057(8) 0.6757(9) 0.069(4) Uani d . 1 C
H4D 0.0653 0.0254 0.6707 0.103 Uiso calc R 1 H
H4E 0.1199 0.0002 0.7306 0.103 Uiso calc R 1 H
H4F 0.0779 -0.0458 0.6760 0.103 Uiso calc R 1 H
C5A 0.0800(5) 0.1085(5) 0.3344(8) 0.045(3) Uani d . 1 C
H5C 0.0483 0.1049 0.3806 0.054 Uiso calc R 1 H
H5D 0.1105 0.1385 0.3549 0.054 Uiso calc R 1 H
C6A 0.0496(6) 0.1326(6) 0.2484(8) 0.051(3) Uani d . 1 C
H6C 0.0816 0.1407 0.2036 0.061 Uiso calc R 1 H
H6D 0.0216 0.1015 0.2244 0.061 Uiso calc R 1 H
C7A 0.0133(7) 0.1918(6) 0.2671(8) 0.060(4) Uani d . 1 C
H7C 0.0408 0.2207 0.2974 0.072 Uiso calc R 1 H
H7D 0.0017 0.2101 0.2099 0.072 Uiso calc R 1 H
C8A -0.0451(7) 0.1845(7) 0.3233(10) 0.074(5) Uani d . 1 C
H8D -0.0730 0.2182 0.3113 0.111 Uiso calc R 1 H
H8E -0.0341 0.1845 0.3860 0.111 Uiso calc R 1 H
H8F -0.0652 0.1462 0.3084 0.111 Uiso calc R 1 H
C9A 0.0588(4) -0.0188(4) 0.2934(7) 0.036(2) Uani d DU 1 C
H9C 0.0259 -0.0160 0.3381 0.043 Uiso calc R 1 H
H9D 0.0410 -0.0073 0.2358 0.043 Uiso calc R 1 H
C10A 0.0804(4) -0.0860(4) 0.2879(8) 0.037(2) Uani d U 1 C
H10C 0.1154 -0.0885 0.2467 0.045 Uiso calc R 1 H
H10D 0.0951 -0.0988 0.3469 0.045 Uiso calc R 1 H
C11A 0.0300(5) -0.1303(5) 0.2569(8) 0.047(3) Uani d . 1 C
H11C 0.0480 -0.1713 0.2522 0.057 Uiso calc R 1 H
H11D 0.0165 -0.1181 0.1972 0.057 Uiso calc R 1 H
C12A -0.0270(5) -0.1335(5) 0.3181(8) 0.051(3) Uani d . 1 C
H12D -0.0142 -0.1454 0.3776 0.076 Uiso calc R 1 H
H12E -0.0559 -0.1633 0.2948 0.076 Uiso calc R 1 H
H12F -0.0467 -0.0937 0.3205 0.076 Uiso calc R 1 H
C13A 0.2819(5) 0.1919(6) 0.0175(8) 0.048(3) Uani d . 1 C
H13A 0.2804 0.2224 -0.0302 0.058 Uiso calc R 1 H
H13B 0.2697 0.2123 0.0729 0.058 Uiso calc R 1 H
C14A 0.3490(5) 0.1705(5) 0.0275(10) 0.056(3) Uani d . 1 C
H14A 0.3629 0.1545 -0.0302 0.067 Uiso calc R 1 H
H14B 0.3498 0.1364 0.0700 0.067 Uiso calc R 1 H
C15A 0.3966(6) 0.2195(6) 0.0592(9) 0.056(3) Uani d . 1 C
H15C 0.3836 0.2338 0.1182 0.067 Uiso calc R 1 H
H15D 0.4367 0.1991 0.0667 0.067 Uiso calc R 1 H
C16A 0.4064(8) 0.2745(7) 0.0013(7) 0.068(4) Uani d . 1 C
H16D 0.4215 0.2616 -0.0566 0.102 Uiso calc R 1 H
H16E 0.4364 0.3014 0.0289 0.102 Uiso calc R 1 H
H16F 0.3675 0.2961 -0.0060 0.102 Uiso calc R 1 H
C21A 0.3247(6) -0.2001(6) 0.0905(10) 0.066(4) Uani d . 1 C
H21C 0.3616 -0.1744 0.0952 0.079 Uiso calc R 1 H
H21D 0.3133 -0.2121 0.1512 0.079 Uiso calc R 1 H
C22A 0.3424(6) -0.2561(6) 0.0421(10) 0.058(3) Uani d . 1 C
H22C 0.3487 -0.2462 -0.0209 0.069 Uiso calc R 1 H
H22D 0.3086 -0.2858 0.0460 0.069 Uiso calc R 1 H
C23A 0.4013(7) -0.2851(7) 0.0790(10) 0.073(4) Uani d . 1 C
H23C 0.4354 -0.2559 0.0728 0.088 Uiso calc R 1 H
H23D 0.3956 -0.2931 0.1428 0.088 Uiso calc R 1 H
C24A 0.4187(9) -0.3436(8) 0.0336(13) 0.092(5) Uani d . 1 C
H24D 0.3863 -0.3736 0.0427 0.138 Uiso calc R 1 H
H24E 0.4571 -0.3588 0.0585 0.138 Uiso calc R 1 H
H24F 0.4240 -0.3363 -0.0297 0.138 Uiso calc R 1 H

loop_
_atom_site_aniso_label
_atom_site_aniso_U_11
_atom_site_aniso_U_22
_atom_site_aniso_U_33
_atom_site_aniso_U_12
_atom_site_aniso_U_13
_atom_site_aniso_U_23
Th1 0.01633(15) 0.02440(15) 0.02068(14) 0.00034(11) -0.00022(12) 0.00073(18)
Tc1 0.0275(4) 0.0373(5) 0.0324(5) 0.0042(3) 0.0096(4) 0.0020(3)
Tc2 0.0334(4) 0.0279(4) 0.0280(4) 0.0002(3) -0.0020(4) -0.0039(4)
Tc3 0.0331(5) 0.0410(5) 0.0330(5) 0.0058(4) 0.0041(3) 0.0152(4)
Tc1A 0.0220(4) 0.0396(4) 0.0302(4) 0.0006(3) -0.0059(3) -0.0027(4)
P1 0.0252(13) 0.0380(15) 0.0385(16) -0.0020(10) -0.0080(11) -0.0008(11)
P2 0.0478(16) 0.0286(13) 0.0287(15) 0.0061(12) -0.0029(12) 0.0053(10)
P3 0.0574(19) 0.0311(15) 0.059(2) -0.0044(13) 0.0165(16) -0.0151(14)
P1A 0.0260(12) 0.0338(13) 0.0363(15) 0.0024(10) 0.0103(10) 0.0004(11)
O1 0.055(5) 0.052(5) 0.051(5) 0.018(4) 0.032(4) 0.017(4)
O2 0.047(5) 0.080(7) 0.101(8) -0.010(5) 0.011(6) -0.007(7)
O3 0.069(7) 0.096(8) 0.040(5) 0.015(5) 0.016(5) 0.006(5)
O4 0.065(6) 0.068(6) 0.066(6) 0.022(5) 0.020(5) 0.009(5)
O5 0.024(4) 0.045(4) 0.052(5) 0.002(3) -0.018(3) -0.002(4)
O6 0.033(4) 0.035(4) 0.062(5) -0.001(3) -0.010(4) -0.016(4)
O7 0.100(7) 0.078(7) 0.028(4) -0.020(5) 0.014(4) 0.007(5)
O8 0.055(5) 0.055(5) 0.048(5) -0.007(4) -0.007(4) -0.006(4)
O9 0.048(4) 0.045(4) 0.028(4) 0.009(4) 0.005(3) 0.008(3)
O10 0.039(4) 0.076(6) 0.058(6) 0.019(4) 0.014(4) 0.033(5)
O11 0.050(5) 0.096(7) 0.061(6) 0.033(5) 0.018(4) 0.034(5)
O12 0.079(6) 0.056(5) 0.036(5) 0.007(5) 0.002(4) 0.009(4)
O13 0.043(4) 0.038(4) 0.068(6) 0.008(4) 0.004(4) -0.022(4)
O1A 0.038(4) 0.047(5) 0.069(6) 0.005(3) -0.026(4) -0.014(4)
O2A 0.044(5) 0.081(7) 0.060(5) 0.023(4) -0.005(4) -0.021(5)
O3A 0.065(7) 0.096(9) 0.093(9) 0.024(6) -0.007(7) 0.021(6)
O4A 0.066(6) 0.070(6) 0.079(7) -0.025(5) -0.016(5) 0.001(5)
O5A 0.042(4) 0.040(4) 0.037(4) 0.011(3) 0.019(3) 0.003(3)
O8A 0.064(6) 0.048(5) 0.052(5) 0.008(4) -0.003(4) -0.009(4)
O11A 0.097(7) 0.066(6) 0.041(5) -0.016(5) -0.011(5) -0.004(4)
C1 0.029(5) 0.044(6) 0.044(7) 0.003(5) -0.008(5) 0.009(5)
C2 0.031(6) 0.062(8) 0.047(7) 0.007(5) -0.007(5) -0.003(6)
C3 0.046(7) 0.073(9) 0.065(9) -0.005(6) -0.001(7) -0.024(8)
C4 0.068(10) 0.144(16) 0.044(8) 0.000(10) -0.008(7) -0.044(10)
C5 0.031(5) 0.035(5) 0.031(5) 0.007(4) -0.012(4) 0.000(4)
C6 0.049(6) 0.043(6) 0.049(7) -0.005(5) -0.018(5) 0.005(5)
C7 0.040(6) 0.046(6) 0.054(7) -0.010(5) 0.001(6) 0.005(6)
C8 0.069(9) 0.061(8) 0.071(9) -0.021(7) -0.021(8) 0.027(7)
C9 0.029(5) 0.040(6) 0.036(6) -0.002(4) -0.005(4) -0.001(5)
C10 0.042(7) 0.054(7) 0.045(7) -0.006(5) 0.001(5) -0.004(6)
C11 0.063(8) 0.032(6) 0.047(7) 0.002(5) 0.007(6) 0.002(5)
C12 0.068(9) 0.060(9) 0.095(13) 0.026(7) -0.014(9) -0.012(8)
C13 0.059(8) 0.046(7) 0.093(10) -0.008(6) -0.016(8) 0.023(8)
C14 0.075(10) 0.117(14) 0.068(10) 0.043(10) 0.002(9) -0.010(10)
C15 0.045(7) 0.076(9) 0.065(9) -0.001(6) 0.012(6) 0.004(8)
C16 0.098(13) 0.088(12) 0.093(13) -0.006(10) 0.022(10) -0.004(10)
C17 0.070(8) 0.042(7) 0.027(6) -0.008(5) -0.013(5) -0.001(5)
C18 0.065(9) 0.044(7) 0.040(7) -0.005(5) 0.010(5) 0.003(5)
C19 0.145(16) 0.051(8) 0.041(7) -0.004(8) -0.022(8) -0.005(6)
C20 0.190(19) 0.062(8) 0.033(8) -0.006(10) 0.004(9) -0.009(6)
C21 0.052(7) 0.049(7) 0.033(6) -0.006(5) -0.007(5) -0.010(5)
C22 0.047(6) 0.053(7) 0.043(7) 0.001(6) 0.007(6) -0.001(5)
C23 0.048(7) 0.041(7) 0.070(9) -0.005(5) 0.003(6) -0.004(6)
C24 0.061(9) 0.045(7) 0.123(14) 0.002(6) 0.008(9) -0.029(9)
C25 0.122(13) 0.051(8) 0.046(9) 0.005(9) 0.010(9) 0.003(7)
C26 0.21(2) 0.16(2) 0.076(15) 0.13(2) -0.062(16) -0.065(15)
C27 0.12(2) 0.053(10) 0.14(2) 0.002(9) -0.042(15) 0.013(12)
C28 0.14(2) 0.089(14) 0.080(14) 0.007(12) -0.052(12) -0.009(11)
C1A 0.026(5) 0.044(6) 0.043(6) 0.006(5) 0.010(4) -0.006(5)
C2A 0.031(5) 0.036(5) 0.043(7) -0.001(4) 0.003(4) -0.007(4)
C3A 0.053(8) 0.070(9) 0.035(6) 0.005(6) -0.007(5) -0.002(6)
C4A 0.046(7) 0.127(13) 0.032(7) -0.005(8) 0.000(5) 0.006(7)
C5A 0.047(7) 0.042(6) 0.045(6) 0.017(5) 0.008(5) 0.000(5)
C6A 0.060(8) 0.048(7) 0.044(7) -0.005(6) 0.002(6) -0.002(6)
C7A 0.083(10) 0.056(8) 0.042(7) 0.021(7) -0.005(6) -0.001(6)
C8A 0.065(9) 0.073(10) 0.084(12) 0.024(7) 0.002(8) -0.012(8)
C9A 0.042(5) 0.034(4) 0.031(5) 0.005(3) -0.011(5) 0.000(4)
C10A 0.042(5) 0.033(4) 0.038(5) 0.007(4) 0.006(5) 0.001(4)
C11A 0.048(7) 0.044(7) 0.051(7) -0.011(5) 0.014(5) -0.002(5)
C12A 0.041(6) 0.055(7) 0.056(8) -0.012(5) 0.009(5) 0.004(6)
C13A 0.042(6) 0.066(8) 0.036(6) -0.021(6) -0.004(5) 0.015(6)
C14A 0.045(7) 0.049(7) 0.073(9) 0.002(5) 0.006(6) 0.017(7)
C15A 0.064(9) 0.058(8) 0.045(7) -0.003(6) -0.018(6) -0.007(6)
C16A 0.106(13) 0.073(10) 0.026(7) -0.015(8) 0.008(6) -0.003(5)
C21A 0.049(8) 0.058(8) 0.091(11) 0.012(6) 0.010(7) -0.018(8)
C22A 0.050(7) 0.062(8) 0.062(8) -0.002(6) -0.010(7) -0.003(6)
C23A 0.052(9) 0.103(12) 0.065(9) 0.028(8) -0.014(7) 0.014(9)
C24A 0.098(13) 0.095(12) 0.082(12) 0.004(10) -0.022(11) -0.021(11)

loop_
_atom_type_symbol
_atom_type_description
_atom_type_scat_dispersion_real
_atom_type_scat_dispersion_imag
_atom_type_scat_source
C C 0.0033 0.0016 'International Tables Vol C Tables 4.2.6.8 and 6.1.1.4'
H H 0.0000 0.0000 'International Tables Vol C Tables 4.2.6.8 and 6.1.1.4'
O O 0.0106 0.0060 'International Tables Vol C Tables 4.2.6.8 and 6.1.1.4'
P P 0.1023 0.0942 'International Tables Vol C Tables 4.2.6.8 and 6.1.1.4'
Tc Tc -1.4390 0.7593 'International Tables Vol C Tables 4.2.6.8 and 6.1.1.4'
Th Th -7.2400 8.8979 'International Tables Vol C Tables 4.2.6.8 and 6.1.1.4'

loop_
_geom_angle_atom_site_label_1
_geom_angle_atom_site_label_2
_geom_angle_atom_site_label_3
_geom_angle
O9 Th1 O13 116.7(3)
O9 Th1 O5A 84.0(2)
O13 Th1 O5A 129.5(3)
O9 Th1 O5 126.4(3)
O13 Th1 O5 85.7(3)
O5A Th1 O5 119.8(3)
O9 Th1 O6 73.3(3)
O13 Th1 O6 155.2(3)
O5A Th1 O6 71.9(3)
O5 Th1 O6 71.1(2)
O9 Th1 O10 155.4(2)
O13 Th1 O10 75.5(4)
O5A Th1 O10 72.4(3)
O5 Th1 O10 73.3(3)
O6 Th1 O10 104.8(3)
O9 Th1 O1A 74.6(3)
O13 Th1 O1A 69.9(3)
O5A Th1 O1A 73.1(3)
O5 Th1 O1A 154.1(3)
O6 Th1 O1A 134.3(2)
O10 Th1 O1A 91.6(3)
O9 Th1 O1 70.2(3)
O13 Th1 O1 71.6(3)
O5A Th1 O1 153.2(3)
O5 Th1 O1 73.1(3)
O6 Th1 O1 92.9(3)
O10 Th1 O1 134.0(3)
O1A Th1 O1 105.9(3)
O2 Tc1 O4 108.2(5)
O2 Tc1 O3 108.8(6)
O4 Tc1 O3 109.3(5)
O2 Tc1 O1 110.4(5)
O4 Tc1 O1 111.9(4)
O3 Tc1 O1 108.3(5)
O8A Tc2 O8 109.4(4)
O8A Tc2 O7 109.1(5)
O8 Tc2 O7 109.5(5)
O8A Tc2 O6 109.8(4)
O8 Tc2 O6 107.7(4)
O7 Tc2 O6 111.2(5)
O12 Tc3 O11A 109.0(5)
O12 Tc3 O11 108.2(4)
O11A Tc3 O11 111.0(5)
O12 Tc3 O10 108.4(5)
O11A Tc3 O10 110.1(5)
O11 Tc3 O10 110.1(4)
O3A Tc1A O4A 109.3(6)
O3A Tc1A O2A 108.8(5)
O4A Tc1A O2A 108.8(5)
O3A Tc1A O1A 110.3(5)
O4A Tc1A O1A 108.4(4)
O2A Tc1A O1A 111.2(4)
O5 P1 C1 110.6(5)
O5 P1 C5 110.2(4)
C1 P1 C5 109.6(5)
O5 P1 C9 111.3(5)
C1 P1 C9 106.6(5)
C5 P1 C9 108.4(5)
O9 P2 C13A 112.1(5)
O9 P2 C17 110.3(5)
C13A P2 C17 112.2(6)
O9 P2 C13 108.8(6)
C13A P2 C13 108.6(6)
C17 P2 C13 104.6(6)
O13 P3 C25 110.6(7)
O13 P3 C21 109.3(5)
C25 P3 C21 113.0(7)
O13 P3 C21A 106.1(6)
C25 P3 C21A 106.2(7)
C21 P3 C21A 111.4(7)
O5A P1A C9A 110.5(5)
O5A P1A C1A 109.4(4)
C9A P1A C1A 110.8(5)
O5A P1A C5A 112.4(5)
C9A P1A C5A 106.9(5)
C1A P1A C5A 106.8(5)
Tc1 O1 Th1 148.8(4)
P1 O5 Th1 158.9(5)
Tc2 O6 Th1 148.7(4)
P2 O9 Th1 158.4(5)
Tc3 O10 Th1 159.6(5)
P3 O13 Th1 164.2(5)
Tc1A O1A Th1 151.9(4)
P1A O5A Th1 160.1(4)
C2 C1 P1 113.7(8)
C2 C1 H1A 108.8
P1 C1 H1A 108.8
C2 C1 H1B 108.8
P1 C1 H1B 108.8
H1A C1 H1B 107.7
C1 C2 C3 110.7(10)
C1 C2 H2A 109.5
C3 C2 H2A 109.5
C1 C2 H2B 109.5
C3 C2 H2B 109.5
H2A C2 H2B 108.1
C4 C3 C2 113.7(12)
C4 C3 H3A 108.8
C2 C3 H3A 108.8
C4 C3 H3B 108.8
C2 C3 H3B 108.8
H3A C3 H3B 107.7
C3 C4 H4A 109.5
C3 C4 H4B 109.5
H4A C4 H4B 109.5
C3 C4 H4C 109.5
H4A C4 H4C 109.5
H4B C4 H4C 109.5
C6 C5 P1 117.1(7)
C6 C5 H5A 108.0
P1 C5 H5A 108.0
C6 C5 H5B 108.0
P1 C5 H5B 108.0
H5A C5 H5B 107.3
C7 C6 C5 110.8(9)
C7 C6 H6A 109.5
C5 C6 H6A 109.5
C7 C6 H6B 109.5
C5 C6 H6B 109.5
H6A C6 H6B 108.1
C8 C7 C6 109.4(10)
C8 C7 H7A 109.8
C6 C7 H7A 109.8
C8 C7 H7B 109.8
C6 C7 H7B 109.8
H7A C7 H7B 108.2
C7 C8 H8A 109.5
C7 C8 H8B 109.5
H8A C8 H8B 109.5
C7 C8 H8C 109.5
H8A C8 H8C 109.5
H8B C8 H8C 109.5
C10 C9 P1 114.9(7)
C10 C9 H9A 108.5
P1 C9 H9A 108.5
C10 C9 H9B 108.5
P1 C9 H9B 108.5
H9A C9 H9B 107.5
C11 C10 C9 113.8(10)
C11 C10 H10A 108.8
C9 C10 H10A 108.8
C11 C10 H10B 108.8
C9 C10 H10B 108.8
H10A C10 H10B 107.7
C12 C11 C10 116.4(11)
C12 C11 H11A 108.2
C10 C11 H11A 108.2
C12 C11 H11B 108.2
C10 C11 H11B 108.2
H11A C11 H11B 107.3
C11 C12 H12A 109.5
C11 C12 H12B 109.5
H12A C12 H12B 109.5
C11 C12 H12C 109.5
H12A C12 H12C 109.5
H12B C12 H12C 109.5
C14 C13 P2 115.6(10)
C14 C13 H13C 108.4
P2 C13 H13C 108.4
C14 C13 H13D 108.4
P2 C13 H13D 108.4
H13C C13 H13D 107.4
C13 C14 C15 113.0(12)
C13 C14 H14C 109.0
C15 C14 H14C 109.0
C13 C14 H14D 109.0
C15 C14 H14D 109.0
H14C C14 H14D 107.8
C16 C15 C14 107.8(12)
C16 C15 H15A 110.2
C14 C15 H15A 110.2
C16 C15 H15B 110.2
C14 C15 H15B 110.2
H15A C15 H15B 108.5
C15 C16 H16A 109.5
C15 C16 H16B 109.5
H16A C16 H16B 109.5
C15 C16 H16C 109.5
H16A C16 H16C 109.5
H16B C16 H16C 109.5
C18 C17 P2 115.1(8)
C18 C17 H17A 108.5
P2 C17 H17A 108.5
C18 C17 H17B 108.5
P2 C17 H17B 108.5
H17A C17 H17B 107.5
C19 C18 C17 113.0(11)
C19 C18 H18A 109.0
C17 C18 H18A 109.0
C19 C18 H18B 109.0
C17 C18 H18B 109.0
H18A C18 H18B 107.8
C18 C19 C20 112.6(13)
C18 C19 H19A 109.1
C20 C19 H19A 109.1
C18 C19 H19B 109.1
C20 C19 H19B 109.1
H19A C19 H19B 107.8
C19 C20 H20A 109.5
C19 C20 H20B 109.5
H20A C20 H20B 109.5
C19 C20 H20C 109.5
H20A C20 H20C 109.5
H20B C20 H20C 109.5
C22 C21 P3 117.4(8)
C22 C21 H21A 108.0
P3 C21 H21A 108.0
C22 C21 H21B 108.0
P3 C21 H21B 108.0
H21A C21 H21B 107.2
C21 C22 C23 112.8(10)
C21 C22 H22A 109.0
C23 C22 H22A 109.0
C21 C22 H22B 109.0
C23 C22 H22B 109.0
H22A C22 H22B 107.8
C24 C23 C22 112.7(11)
C24 C23 H23A 109.0
C22 C23 H23A 109.0
C24 C23 H23B 109.0
C22 C23 H23B 109.0
H23A C23 H23B 107.8
C23 C24 H24A 109.5
C23 C24 H24B 109.5
H24A C24 H24B 109.5
C23 C24 H24C 109.5
H24A C24 H24C 109.5
H24B C24 H24C 109.5
C26 C25 P3 112.1(13)
C26 C25 H25A 109.2
P3 C25 H25A 109.2
C26 C25 H25B 109.2
P3 C25 H25B 109.2
H25A C25 H25B 107.9
C25 C26 C27 110.5(16)
C25 C26 H26A 109.6
C27 C26 H26A 109.6
C25 C26 H26B 109.6
C27 C26 H26B 109.6
H26A C26 H26B 108.1
C28 C27 C26 110.0(16)
C28 C27 H27A 109.7
C26 C27 H27A 109.7
C28 C27 H27B 109.7
C26 C27 H27B 109.7
H27A C27 H27B 108.2
C27 C28 H28A 109.5
C27 C28 H28B 109.5
H28A C28 H28B 109.5
C27 C28 H28C 109.5
H28A C28 H28C 109.5
H28B C28 H28C 109.5
C2A C1A P1A 116.6(7)
C2A C1A H1C 108.1
P1A C1A H1C 108.1
C2A C1A H1D 108.1
P1A C1A H1D 108.2
H1C C1A H1D 107.3
C3A C2A C1A 111.8(9)
C3A C2A H2C 109.3
C1A C2A H2C 109.3
C3A C2A H2D 109.3
C1A C2A H2D 109.3
H2C C2A H2D 107.9
C2A C3A C4A 111.9(10)
C2A C3A H3C 109.2
C4A C3A H3C 109.2
C2A C3A H3D 109.2
C4A C3A H3D 109.2
H3C C3A H3D 107.9
C3A C4A H4D 109.5
C3A C4A H4E 109.5
H4D C4A H4E 109.5
C3A C4A H4F 109.5
H4D C4A H4F 109.5
H4E C4A H4F 109.5
C6A C5A P1A 113.9(8)
C6A C5A H5C 108.8
P1A C5A H5C 108.8
C6A C5A H5D 108.8
P1A C5A H5D 108.8
H5C C5A H5D 107.7
C7A C6A C5A 110.7(10)
C7A C6A H6C 109.5
C5A C6A H6C 109.5
C7A C6A H6D 109.5
C5A C6A H6D 109.5
H6C C6A H6D 108.1
C8A C7A C6A 115.8(11)
C8A C7A H7C 108.3
C6A C7A H7C 108.3
C8A C7A H7D 108.3
C6A C7A H7D 108.3
H7C C7A H7D 107.4
C7A C8A H8D 109.5
C7A C8A H8E 109.5
H8D C8A H8E 109.5
C7A C8A H8F 109.5
H8D C8A H8F 109.5
H8E C8A H8F 109.5
C10A C9A P1A 115.3(7)
C10A C9A H9C 108.4
P1A C9A H9C 108.4
C10A C9A H9D 108.4
P1A C9A H9D 108.4
H9C C9A H9D 107.5
C11A C10A C9A 113.7(9)
C11A C10A H10C 108.8
C9A C10A H10C 108.8
C11A C10A H10D 108.8
C9A C10A H10D 108.8
H10C C10A H10D 107.7
C10A C11A C12A 114.7(10)
C10A C11A H11C 108.6
C12A C11A H11C 108.6
C10A C11A H11D 108.6
C12A C11A H11D 108.6
H11C C11A H11D 107.6
C11A C12A H12D 109.5
C11A C12A H12E 109.5
H12D C12A H12E 109.5
C11A C12A H12F 109.5
H12D C12A H12F 109.5
H12E C12A H12F 109.5
C14A C13A P2 116.3(9)
C14A C13A H13A 108.2
P2 C13A H13A 108.2
C14A C13A H13B 108.2
P2 C13A H13B 108.2
H13A C13A H13B 107.4
C13A C14A C15A 116.4(11)
C13A C14A H14A 108.2
C15A C14A H14A 108.2
C13A C14A H14B 108.2
C15A C14A H14B 108.2
H14A C14A H14B 107.3
C16A C15A C14A 117.9(11)
C16A C15A H15C 107.8
C14A C15A H15C 107.8
C16A C15A H15D 107.8
C14A C15A H15D 107.8
H15C C15A H15D 107.2
C15A C16A H16D 109.5
C15A C16A H16E 109.5
H16D C16A H16E 109.5
C15A C16A H16F 109.5
H16D C16A H16F 109.5
H16E C16A H16F 109.5
C22A C21A P3 119.2(11)
C22A C21A H21C 107.5
P3 C21A H21C 107.5
C22A C21A H21D 107.5
P3 C21A H21D 107.5
H21C C21A H21D 107.0
C21A C22A C23A 112.6(12)
C21A C22A H22C 109.1
C23A C22A H22C 109.1
C21A C22A H22D 109.1
C23A C22A H22D 109.1
H22C C22A H22D 107.8
C24A C23A C22A 113.6(13)
C24A C23A H23C 108.8
C22A C23A H23C 108.8
C24A C23A H23D 108.8
C22A C23A H23D 108.8
H23C C23A H23D 107.7
C23A C24A H24D 109.5
C23A C24A H24E 109.5
H24D C24A H24E 109.5
C23A C24A H24F 109.5
H24D C24A H24F 109.5
H24E C24A H24F 109.5

loop_
_geom_bond_atom_site_label_1
_geom_bond_atom_site_label_2
_geom_bond_distance
Th1 O9 2.319(7)
Th1 O13 2.327(7)
Th1 O5A 2.350(6)
Th1 O5 2.367(6)
Th1 O6 2.425(7)
Th1 O10 2.438(8)
Th1 O1A 2.440(7)
Th1 O1 2.444(7)
Tc1 O2 1.664(10)
Tc1 O4 1.665(9)
Tc1 O3 1.696(9)
Tc1 O1 1.748(7)
Tc2 O8A 1.668(8)
Tc2 O8 1.688(7)
Tc2 O7 1.705(9)
Tc2 O6 1.753(7)
Tc3 O12 1.679(9)
Tc3 O11A 1.683(9)
Tc3 O11 1.694(8)
Tc3 O10 1.739(8)
Tc1A O3A 1.627(13)
Tc1A O4A 1.659(9)
Tc1A O2A 1.669(8)
Tc1A O1A 1.740(7)
P1 O5 1.495(7)
P1 C1 1.779(12)
P1 C5 1.799(10)
P1 C9 1.800(10)
P2 O9 1.519(7)
P2 C13A 1.724(11)
P2 C17 1.784(12)
P2 C13 1.846(13)
P3 O13 1.484(8)
P3 C25 1.753(15)
P3 C21 1.799(12)
P3 C21A 1.872(14)
P1A O5A 1.521(7)
P1A C9A 1.772(9)
P1A C1A 1.775(12)
P1A C5A 1.785(10)
C1 C2 1.537(15)
C1 H1A 0.9700
C1 H1B 0.9700
C2 C3 1.538(18)
C2 H2A 0.9700
C2 H2B 0.9700
C3 C4 1.512(18)
C3 H3A 0.9700
C3 H3B 0.9700
C4 H4A 0.9600
C4 H4B 0.9600
C4 H4C 0.9600
C5 C6 1.519(13)
C5 H5A 0.9700
C5 H5B 0.9700
C6 C7 1.510(15)
C6 H6A 0.9700
C6 H6B 0.9700
C7 C8 1.492(16)
C7 H7A 0.9700
C7 H7B 0.9700
C8 H8A 0.9600
C8 H8B 0.9600
C8 H8C 0.9600
C9 C10 1.496(15)
C9 H9A 0.9700
C9 H9B 0.9700
C10 C11 1.481(16)
C10 H10A 0.9700
C10 H10B 0.9700
C11 C12 1.454(18)
C11 H11A 0.9700
C11 H11B 0.9700
C12 H12A 0.9600
C12 H12B 0.9600
C12 H12C 0.9600
C13 C14 1.464(14)
C13 H13C 0.9700
C13 H13D 0.9700
C14 C15 1.520(14)
C14 H14C 0.9700
C14 H14D 0.9700
C15 C16 1.474(14)
C15 H15A 0.9700
C15 H15B 0.9700
C16 H16A 0.9600
C16 H16B 0.9600
C16 H16C 0.9600
C17 C18 1.535(16)
C17 H17A 0.9700
C17 H17B 0.9700
C18 C19 1.449(19)
C18 H18A 0.9700
C18 H18B 0.9700
C19 C20 1.52(2)
C19 H19A 0.9700
C19 H19B 0.9700
C20 H20A 0.9600
C20 H20B 0.9600
C20 H20C 0.9600
C21 C22 1.508(15)
C21 H21A 0.9700
C21 H21B 0.9700
C22 C23 1.512(16)
C22 H22A 0.9700
C22 H22B 0.9700
C23 C24 1.508(16)
C23 H23A 0.9700
C23 H23B 0.9700
C24 H24A 0.9600
C24 H24B 0.9600
C24 H24C 0.9600
C25 C26 1.484(15)
C25 H25A 0.9700
C25 H25B 0.9700
C26 C27 1.552(17)
C26 H26A 0.9700
C26 H26B 0.9700
C27 C28 1.522(16)
C27 H27A 0.9700
C27 H27B 0.9700
C28 H28A 0.9600
C28 H28B 0.9600
C28 H28C 0.9600
C1A C2A 1.540(14)
C1A H1C 0.9700
C1A H1D 0.9700
C2A C3A 1.516(15)
C2A H2C 0.9700
C2A H2D 0.9700
C3A C4A 1.551(18)
C3A H3C 0.9700
C3A H3D 0.9700
C4A H4D 0.9600
C4A H4E 0.9600
C4A H4F 0.9600
C5A C6A 1.525(15)
C5A H5C 0.9700
C5A H5D 0.9700
C6A C7A 1.525(17)
C6A H6C 0.9700
C6A H6D 0.9700
C7A C8A 1.511(18)
C7A H7C 0.9700
C7A H7D 0.9700
C8A H8D 0.9600
C8A H8E 0.9600
C8A H8F 0.9600
C9A C10A 1.528(13)
C9A H9C 0.9700
C9A H9D 0.9700
C10A C11A 1.516(15)
C10A H10C 0.9700
C10A H10D 0.9700
C11A C12A 1.523(15)
C11A H11C 0.9700
C11A H11D 0.9700
C12A H12D 0.9600
C12A H12E 0.9600
C12A H12F 0.9600
C13A C14A 1.517(16)
C13A H13A 0.9700
C13A H13B 0.9700
C14A C15A 1.545(17)
C14A H14A 0.9700
C14A H14B 0.9700
C15A C16A 1.484(17)
C15A H15C 0.9700
C15A H15D 0.9700
C16A H16D 0.9600
C16A H16E 0.9600
C16A H16F 0.9600
C21A C22A 1.458(17)
C21A H21C 0.9700
C21A H21D 0.9700
C22A C23A 1.511(17)
C22A H22C 0.9700
C22A H22D 0.9700
C23A C24A 1.48(2)
C23A H23C 0.9700
C23A H23D 0.9700
C24A H24D 0.9600
C24A H24E 0.9600
C24A H24F 0.9600

loop_
_geom_torsion_atom_site_label_1
_geom_torsion_atom_site_label_2
_geom_torsion_atom_site_label_3
_geom_torsion_atom_site_label_4
_geom_torsion
O2 Tc1 O1 Th1 -99.2(11)
O4 Tc1 O1 Th1 21.4(12)
O3 Tc1 O1 Th1 141.9(10)
O9 Th1 O1 Tc1 -178.3(11)
O13 Th1 O1 Tc1 -49.7(10)
O5A Th1 O1 Tc1 164.6(7)
O5 Th1 O1 Tc1 41.4(10)
O6 Th1 O1 Tc1 110.6(10)
O10 Th1 O1 Tc1 -3.2(13)
O1A Th1 O1 Tc1 -111.5(10)
C1 P1 O5 Th1 86.7(14)
C5 P1 O5 Th1 -34.6(15)
C9 P1 O5 Th1 -154.9(13)
O9 Th1 O5 P1 48.6(15)
O13 Th1 O5 P1 168.9(14)
O5A Th1 O5 P1 -57.3(15)
O6 Th1 O5 P1 -2.3(14)
O10 Th1 O5 P1 -114.9(14)
O1A Th1 O5 P1 -171.5(11)
O1 Th1 O5 P1 96.9(14)
O8A Tc2 O6 Th1 -42.6(10)
O8 Tc2 O6 Th1 -161.7(8)
O7 Tc2 O6 Th1 78.3(10)
O9 Th1 O6 Tc2 66.4(9)
O13 Th1 O6 Tc2 -175.5(7)
O5A Th1 O6 Tc2 -22.6(8)
O5 Th1 O6 Tc2 -154.2(9)
O10 Th1 O6 Tc2 -88.1(9)
O1A Th1 O6 Tc2 19.2(11)
O1 Th1 O6 Tc2 134.8(9)
C13A P2 O9 Th1 -73.5(15)
C17 P2 O9 Th1 52.3(15)
C13 P2 O9 Th1 166.5(13)
O13 Th1 O9 P2 -58.6(14)
O5A Th1 O9 P2 169.9(14)
O5 Th1 O9 P2 46.9(15)
O6 Th1 O9 P2 97.0(14)
O10 Th1 O9 P2 -173.9(11)
O1A Th1 O9 P2 -116.1(14)
O1 Th1 O9 P2 -2.5(13)
O12 Tc3 O10 Th1 141.2(16)
O11A Tc3 O10 Th1 -99.7(17)
O11 Tc3 O10 Th1 23.0(19)
O9 Th1 O10 Tc3 165.1(12)
O13 Th1 O10 Tc3 41.7(17)
O5A Th1 O10 Tc3 -177.9(18)
O5 Th1 O10 Tc3 -48.2(16)
O6 Th1 O10 Tc3 -112.7(17)
O1A Th1 O10 Tc3 110.4(17)
O1 Th1 O10 Tc3 -4(2)
C25 P3 O13 Th1 114(2)
C21 P3 O13 Th1 -11(2)
C21A P3 O13 Th1 -131(2)
O9 Th1 O13 P3 -90(2)
O5A Th1 O13 P3 16(2)
O5 Th1 O13 P3 141(2)
O6 Th1 O13 P3 161.4(18)
O10 Th1 O13 P3 67(2)
O1A Th1 O13 P3 -30(2)
O1 Th1 O13 P3 -145(2)
O3A Tc1A O1A Th1 66.3(12)
O4A Tc1A O1A Th1 -174.0(10)
O2A Tc1A O1A Th1 -54.5(12)
O9 Th1 O1A Tc1A -11.2(10)
O13 Th1 O1A Tc1A -137.8(11)
O5A Th1 O1A Tc1A 77.2(10)
O5 Th1 O1A Tc1A -158.7(7)
O6 Th1 O1A Tc1A 35.7(13)
O10 Th1 O1A Tc1A 148.2(11)
O1 Th1 O1A Tc1A -74.9(11)
C9A P1A O5A Th1 -69.6(15)
C1A P1A O5A Th1 52.7(15)
C5A P1A O5A Th1 171.1(13)
O9 Th1 O5A P1A 166.7(15)
O13 Th1 O5A P1A 46.8(16)
O5 Th1 O5A P1A -64.4(15)
O6 Th1 O5A P1A -118.9(15)
O10 Th1 O5A P1A -6.3(14)
O1A Th1 O5A P1A 91.0(15)
O1 Th1 O5A P1A -177.1(11)
O5 P1 C1 C2 -59.3(10)
C5 P1 C1 C2 62.3(9)
C9 P1 C1 C2 179.5(8)
P1 C1 C2 C3 170.1(8)
C1 C2 C3 C4 65.0(15)
O5 P1 C5 C6 177.0(8)
C1 P1 C5 C6 55.1(10)
C9 P1 C5 C6 -61.0(10)
P1 C5 C6 C7 -178.8(8)
C5 C6 C7 C8 179.9(11)
O5 P1 C9 C10 -50.4(9)
C1 P1 C9 C10 70.3(9)
C5 P1 C9 C10 -171.8(8)
P1 C9 C10 C11 -177.1(8)
C9 C10 C11 C12 66.9(15)
O9 P2 C13 C14 89.6(12)
C13A P2 C13 C14 -32.5(14)
C17 P2 C13 C14 -152.5(12)
P2 C13 C14 C15 173.4(11)
C13 C14 C15 C16 -179.1(14)
O9 P2 C17 C18 -176.9(8)
C13A P2 C17 C18 -51.3(10)
C13 P2 C17 C18 66.3(10)
P2 C17 C18 C19 -175.3(11)
C17 C18 C19 C20 177.2(13)
O13 P3 C21 C22 178.2(9)
C25 P3 C21 C22 54.6(11)
C21A P3 C21 C22 -64.9(11)
P3 C21 C22 C23 176.4(9)
C21 C22 C23 C24 -178.4(12)
O13 P3 C25 C26 -59.1(19)
C21 P3 C25 C26 63.8(18)
C21A P3 C25 C26 -173.9(16)
P3 C25 C26 C27 161.6(13)
C25 C26 C27 C28 73(2)
O5A P1A C1A C2A -173.7(7)
C9A P1A C1A C2A -51.6(9)
C5A P1A C1A C2A 64.5(9)
P1A C1A C2A C3A -173.5(8)
C1A C2A C3A C4A 175.4(11)
O5A P1A C5A C6A 57.8(10)
C9A P1A C5A C6A -63.6(10)
C1A P1A C5A C6A 177.8(9)
P1A C5A C6A C7A 174.5(9)
C5A C6A C7A C8A -69.2(15)
O5A P1A C9A C10A 63.0(9)
C1A P1A C9A C10A -58.4(9)
C5A P1A C9A C10A -174.4(8)
P1A C9A C10A C11A -175.5(8)
C9A C10A C11A C12A -61.3(14)
O9 P2 C13A C14A 62.3(11)
C17 P2 C13A C14A -62.4(11)
C13 P2 C13A C14A -177.6(10)
P2 C13A C14A C15A -173.2(9)
C13A C14A C15A C16A -61.6(18)
O13 P3 C21A C22A -159.7(11)
C25 P3 C21A C22A -42.0(14)
C21 P3 C21A C22A 81.5(13)
P3 C21A C22A C23A 171.1(11)
C21A C22A C23A C24A 177.4(14)
